data_7013986
loop_
_publ_author_name
'Solntsev, Pavlo V.'
'Sieler, Joachim'
'Chernega, Alexander N.'
'Howard, Judith A. K.'
'Gelbrich, Thomas'
'Domasevitch, Konstantin V.'

_publ_section_title
;
 Self-assembly sodalite-like framework.
;
_journal_issue 5
_journal_name_full 'Dalton transactions (Cambridge, England : 2003)'
_journal_page_first 695
_journal_page_last 696
_journal_paper_doi 10.1039/b316981b
_journal_year 2004
_chemical_formula_sum 'C27 H27 Cl9 Cu N10 O6'
_chemical_formula_weight 970.18
_chemical_name_common
;
Copper(ii) Nitrate 1:2 Complex with 1,2,3,6,7,8-hexahydro-
cinnolino(5,4,3-cde)cinnoline, Chloroform solvate
;
_chemical_name_systematic
;
Copper(II) Nitrate 1:2 Complex with
1,2,3,6,7,8-hexahydro-cinnolino[5,4,3-cde]cinnoline, Chloroform solvate
;
_space_group_IT_number 217
_symmetry_cell_setting cubic
_symmetry_space_group_name_Hall 'I -4 2 3'
_symmetry_space_group_name_H-M 'I -4 3 m'
_atom_sites_solution_hydrogens geom
_atom_sites_solution_primary direct
_atom_sites_solution_secondary difmap
_audit_creation_method SHELXL
_cell_angle_alpha 90.00
_cell_angle_beta 90.00
_cell_angle_gamma 90.00
_cell_formula_units_Z 12
_cell_length_a 23.5623(10)
_cell_length_b 23.5623(10)
_cell_length_c 23.5623(10)
_cell_measurement_temperature 223(2)
_cell_volume 13081.4(10)
_computing_structure_refinement 'SHELXL-93 (Sheldrick, 1993)'
_computing_structure_solution 'SHELXS-86 (Sheldrick, 1990)'
_diffrn_ambient_temperature 223(2)
_diffrn_measurement_device 'Stoe IPDS'
_diffrn_measurement_method 'phi rotation'
_diffrn_radiation_monochromator graphite
_diffrn_radiation_source 'fine-focus sealed tube'
_diffrn_radiation_type MoK\a
_diffrn_radiation_wavelength 0.71073
_diffrn_reflns_av_R_equivalents 0.0675
_diffrn_reflns_av_sigmaI/netI 0.0750
_diffrn_reflns_limit_h_max 17
_diffrn_reflns_limit_h_min -28
_diffrn_reflns_limit_k_max 10
_diffrn_reflns_limit_k_min -27
_diffrn_reflns_limit_l_max 27
_diffrn_reflns_limit_l_min -29
_diffrn_reflns_number 11804
_diffrn_reflns_theta_max 25.99
_diffrn_reflns_theta_min 2.12
_exptl_absorpt_coefficient_mu 1.101
_exptl_absorpt_correction_T_max 0.91438
_exptl_absorpt_correction_T_min 0.78901
_exptl_absorpt_correction_type integration
_exptl_crystal_colour brown
_exptl_crystal_density_diffrn 1.478
_exptl_crystal_density_meas 1.48
_exptl_crystal_density_method 'immersion in di-/tetrachloromethane'
_exptl_crystal_description cube
_exptl_crystal_F_000 5868
_exptl_crystal_size_max 0.12
_exptl_crystal_size_mid 0.12
_exptl_crystal_size_min 0.10
_refine_diff_density_max 0.214
_refine_diff_density_min -0.268
_refine_diff_density_rms 0.047
_refine_ls_abs_structure_details 'Flack H D (1983), Acta Cryst. A39, 876-881'
_refine_ls_abs_structure_Flack 0.04(4)
_refine_ls_extinction_method none
_refine_ls_goodness_of_fit_all 0.782
_refine_ls_goodness_of_fit_obs 1.076
_refine_ls_matrix_type full
_refine_ls_number_parameters 108
_refine_ls_number_reflns 2127
_refine_ls_number_restraints 2
_refine_ls_restrained_S_all 1.190
_refine_ls_restrained_S_obs 1.135
_refine_ls_R_factor_all 0.1110
_refine_ls_R_factor_obs 0.0603
_refine_ls_shift/esd_max 0.000
_refine_ls_shift/esd_mean 0.000
_refine_ls_structure_factor_coef Fsqd
_refine_ls_weighting_details 'w=1/[\s^2^(Fo^2^)+(0.0737P)^2^+0.0000P] where P=(Fo^2^+2Fc^2^)/3'
_refine_ls_weighting_scheme calc
_refine_ls_wR_factor_all 0.2014
_refine_ls_wR_factor_obs 0.1351
_reflns_number_observed 963
_reflns_number_total 2239
_reflns_observed_criterion >2sigma(I)
_cod_data_source_file b316981b.txt
_cod_data_source_block siecu
_cod_depositor_comments
;
The following automatic conversions were performed:
'_symmetry_cell_setting' value 'Cubic' changed to 'cubic' according to
'/home/saulius/struct/CIF-dictionaries/cif_core.dic' dictionary named
'cif_core.dic' version 2.4.1 from 2010-06-29.

Automatic conversion script
Id: cif_fix_enum 1527 2010-12-29 10:47:43Z saulius 

The following automatic conversions were performed:

'_refine_ls_weighting_scheme' value 'calc
w=1/[\s^2^(Fo^2^)+(0.0737P)^2^+0.0000P] where P=(Fo^2^+2Fc^2^)/3' was
changed to 'calc'. New tag '_refine_ls_weighting_details' was
created. The value of the new tag was set to
'w=1/[\s^2^(Fo^2^)+(0.0737P)^2^+0.0000P] where P=(Fo^2^+2Fc^2^)/3'.

Automatic conversion script
Id: cif_fix_values 3143 2015-03-26 13:38:13Z robertas 
;
_cod_original_sg_symbol_H-M I-43m
_cod_database_code 7013986

loop_
_symmetry_equiv_pos_as_xyz
'x, y, z'
'-x, -y, z'
'-x, y, -z'
'x, -y, -z'
'z, x, y'
'z, -x, -y'
'-z, -x, y'
'-z, x, -y'
'y, z, x'
'-y, z, -x'
'y, -z, -x'
'-y, -z, x'
'y, x, z'
'-y, -x, z'
'y, -x, -z'
'-y, x, -z'
'x, z, y'
'-x, z, -y'
'-x, -z, y'
'x, -z, -y'
'z, y, x'
'z, -y, -x'
'-z, y, -x'
'-z, -y, x'
'x+1/2, y+1/2, z+1/2'
'-x+1/2, -y+1/2, z+1/2'
'-x+1/2, y+1/2, -z+1/2'
'x+1/2, -y+1/2, -z+1/2'
'z+1/2, x+1/2, y+1/2'
'z+1/2, -x+1/2, -y+1/2'
'-z+1/2, -x+1/2, y+1/2'
'-z+1/2, x+1/2, -y+1/2'
'y+1/2, z+1/2, x+1/2'
'-y+1/2, z+1/2, -x+1/2'
'y+1/2, -z+1/2, -x+1/2'
'-y+1/2, -z+1/2, x+1/2'
'y+1/2, x+1/2, z+1/2'
'-y+1/2, -x+1/2, z+1/2'
'y+1/2, -x+1/2, -z+1/2'
'-y+1/2, x+1/2, -z+1/2'
'x+1/2, z+1/2, y+1/2'
'-x+1/2, z+1/2, -y+1/2'
'-x+1/2, -z+1/2, y+1/2'
'x+1/2, -z+1/2, -y+1/2'
'z+1/2, y+1/2, x+1/2'
'z+1/2, -y+1/2, -x+1/2'
'-z+1/2, y+1/2, -x+1/2'
'-z+1/2, -y+1/2, x+1/2'

loop_
_atom_site_aniso_label
_atom_site_aniso_U_11
_atom_site_aniso_U_22
_atom_site_aniso_U_33
_atom_site_aniso_U_23
_atom_site_aniso_U_13
_atom_site_aniso_U_12
Cu1 0.0611(8) 0.0678(6) 0.0678(6) 0.000 0.000 0.000
N1 0.058(3) 0.056(3) 0.063(3) -0.007(2) 0.007(2) -0.010(2)
N2 0.065(3) 0.059(3) 0.071(3) 0.007(3) -0.007(3) -0.006(2)
C1 0.087(5) 0.057(4) 0.066(4) -0.003(3) 0.010(3) -0.010(3)
C2 0.067(3) 0.048(5) 0.067(3) 0.007(3) -0.007(4) -0.007(3)
C3 0.058(3) 0.051(5) 0.058(3) -0.004(3) 0.016(4) 0.004(3)
C4 0.063(3) 0.043(4) 0.056(3) -0.003(2) 0.004(2) 0.006(2)
C5 0.057(3) 0.064(4) 0.069(4) 0.005(3) -0.011(3) 0.001(3)
C6 0.071(4) 0.051(5) 0.071(4) 0.001(3) -0.006(5) -0.001(3)
C7 0.103(5) 0.065(4) 0.091(5) 0.013(4) -0.016(4) -0.022(4)
C8 0.123(6) 0.101(9) 0.123(6) 0.009(5) 0.004(8) -0.009(5)

loop_
_atom_site_label
_atom_site_type_symbol
_atom_site_fract_x
_atom_site_fract_y
_atom_site_fract_z
_atom_site_U_iso_or_equiv
_atom_site_thermal_displace_type
_atom_site_occupancy
_atom_site_calc_flag
_atom_site_refinement_flags
_atom_site_disorder_group
Cu1 Cu 0.2500 0.5000 0.0000 0.0656(4) Uani 1 d S .
N1 N 0.2007(2) 0.5381(2) -0.0581(2) 0.0589(12) Uani 1 d . .
N2 N 0.2108(2) 0.5961(2) -0.0676(2) 0.0649(13) Uani 1 d . .
C1 C 0.1836(3) 0.6224(3) -0.1064(3) 0.070(2) Uani 1 d . .
C2 C 0.1388(3) 0.5953(4) -0.1388(3) 0.060(2) Uani 1 d S .
C3 C 0.1279(2) 0.5398(3) -0.1279(2) 0.056(2) Uani 1 d S .
C4 C 0.1613(2) 0.5107(2) -0.0863(2) 0.0540(13) Uani 1 d . .
C5 C 0.1494(2) 0.4505(3) -0.0748(3) 0.0633(15) Uani 1 d . .
H5A H 0.1213(2) 0.4478(3) -0.0454(3) 0.080 Uiso 1 d R .
H5B H 0.1834(2) 0.4323(3) -0.0616(3) 0.080 Uiso 1 d R .
C6 C 0.1279(3) 0.4207(4) -0.1279(3) 0.064(2) Uani 1 d S .
H6A H 0.1194(3) 0.3818(4) -0.1194(3) 0.080 Uiso 1 d SR .
H6B H 0.1567(3) 0.4215(4) -0.1567(3) 0.080 Uiso 1 d SR .
C7 C 0.1935(3) 0.6844(3) -0.1187(3) 0.086(2) Uani 1 d . .
H7A H 0.2256(3) 0.6868(3) -0.1436(3) 0.080 Uiso 1 d R .
H7B H 0.2034(3) 0.7034(3) -0.0840(3) 0.080 Uiso 1 d R .
C8 C 0.1464(4) 0.7151(6) -0.1464(4) 0.116(4) Uani 1 d S .
H8A H 0.1594(4) 0.7515(6) -0.1594(4) 0.080 Uiso 1 d SR .
H8B H 0.1179(4) 0.7217(6) -0.1179(4) 0.080 Uiso 1 d SR .
C9 C 0.2628(4) 0.5705(5) -0.2628(4) 0.109(4) Uiso 1 d S .
C10 C 0.0000 0.5000 0.0000 0.116(7) Uiso 1 d SD .
N3 N 0.2735(5) 0.7265(5) -0.2735(5) 0.122(5) Uiso 1 d SD .
O1 O 0.2956(4) 0.7044(4) -0.2325(6) 0.176(4) Uiso 1 d SD .
Cl1 Cl 0.1962(3) 0.5327(3) -0.2734(3) 0.125(2) Uiso 0.50 d P .
Cl2 Cl 0.3105(4) 0.5296(7) -0.3105(4) 0.187(4) Uiso 0.50 d SP .
Cl1A Cl 0.1964(3) 0.5546(3) -0.2849(3) 0.124(2) Uiso 0.50 d P .
Cl2A Cl 0.3123(4) 0.5655(7) -0.3123(4) 0.174(4) Uiso 0.50 d SP .
Cl3 Cl 0.0371(4) 0.5306(6) -0.0371(4) 0.248(4) Uiso 0.75 d SPD .

loop_
_atom_type_symbol
_atom_type_description
_atom_type_scat_dispersion_real
_atom_type_scat_dispersion_imag
_atom_type_scat_source
C C 0.0033 0.0016 'International Tables Vol C Tables 4.2.6.8 and 6.1.1.4'
H H 0.0000 0.0000 'International Tables Vol C Tables 4.2.6.8 and 6.1.1.4'
N N 0.0061 0.0033 'International Tables Vol C Tables 4.2.6.8 and 6.1.1.4'
O O 0.0106 0.0060 'International Tables Vol C Tables 4.2.6.8 and 6.1.1.4'
Cl Cl 0.1484 0.1585 'International Tables Vol C Tables 4.2.6.8 and 6.1.1.4'
Cu Cu 0.3201 1.2651 'International Tables Vol C Tables 4.2.6.8 and 6.1.1.4'

loop_
_geom_angle_atom_site_label_1
_geom_angle_atom_site_label_2
_geom_angle_atom_site_label_3
_geom_angle
_geom_angle_site_symmetry_1
_geom_angle_site_symmetry_3
_geom_angle_publ_flag
N1 Cu1 N1 109.2(3) 42 43_554 ?
N1 Cu1 N1 109.60(13) 42 . ?
N1 Cu1 N1 109.60(13) 43_554 . ?
N1 Cu1 N1 109.60(13) 42 4_565 ?
N1 Cu1 N1 109.60(13) 43_554 4_565 ?
N1 Cu1 N1 109.2(3) . 4_565 ?
C4 N1 N2 121.1(5) . . ?
C4 N1 Cu1 122.4(3) . . ?
N2 N1 Cu1 116.5(3) . . ?
C1 N2 N1 120.1(5) . . ?
N2 C1 C2 121.9(6) . . ?
N2 C1 C7 122.0(6) . . ?
C2 C1 C7 116.0(6) . . ?
C3 C2 C1 117.5(4) . 23 ?
C3 C2 C1 117.5(4) . . ?
C1 C2 C1 125.0(8) 23 . ?
C2 C3 C4 119.1(3) . 23 ?
C2 C3 C4 119.1(3) . . ?
C4 C3 C4 121.6(7) 23 . ?
N1 C4 C3 120.1(5) . . ?
N1 C4 C5 121.0(5) . . ?
C3 C4 C5 118.9(5) . . ?
C4 C5 C6 110.9(5) . . ?
C5 C6 C5 109.6(7) . 23 ?
C8 C7 C1 116.3(7) . . ?
C7 C8 C7 115.1(10) 23 . ?
Cl2A C9 Cl1A 114.8(5) . . ?
Cl2A C9 Cl1A 114.8(5) . 23 ?
Cl1A C9 Cl1A 121.4(9) . 23 ?
Cl2A C9 Cl1 118.5(7) . . ?
Cl1A C9 Cl1 18.6(3) . . ?
Cl1A C9 Cl1 106.5(8) 23 . ?
Cl2A C9 Cl1 118.5(7) . 23 ?
Cl1A C9 Cl1 106.5(8) . 23 ?
Cl1A C9 Cl1 18.6(3) 23 23 ?
Cl1 C9 Cl1 89.8(7) . 23 ?
Cl2A C9 Cl2 27.1(5) . . ?
Cl1A C9 Cl2 105.0(6) . . ?
Cl1A C9 Cl2 105.0(6) 23 . ?
Cl1 C9 Cl2 100.7(6) . . ?
Cl1 C9 Cl2 100.7(6) 23 . ?
Cl3 C10 Cl3 119.4(11) 2_565 4_565 ?
Cl3 C10 Cl3 104.8(5) 2_565 . ?
Cl3 C10 Cl3 104.8(5) 4_565 . ?
Cl3 C10 Cl3 104.8(5) 2_565 3 ?
Cl3 C10 Cl3 104.8(5) 4_565 3 ?
Cl3 C10 Cl3 119.4(10) . 3 ?
O1 N3 O1 119.86(15) 7_564 . ?
O1 N3 O1 119.86(15) 7_564 10_665 ?
O1 N3 O1 119.86(15) . 10_665 ?
Cl1A Cl1 C9 67.9(11) . . ?
Cl2A Cl2 C9 62.8(14) . . ?
Cl1 Cl1A C9 93.5(12) . . ?
Cl2 Cl2A C9 90.1(16) . . ?
C10 Cl3 Cl3 37.6(2) . 2_565 ?
C10 Cl3 Cl3 37.6(2) . 4_565 ?
Cl3 Cl3 Cl3 66.0(6) 2_565 4_565 ?
C10 Cl3 Cl3 30.3(5) . 3 ?
Cl3 Cl3 Cl3 57.0(3) 2_565 3 ?
Cl3 Cl3 Cl3 57.0(3) 4_565 3 ?

loop_
_geom_bond_atom_site_label_1
_geom_bond_atom_site_label_2
_geom_bond_distance
_geom_bond_site_symmetry_2
_geom_bond_publ_flag
Cu1 N1 2.008(5) 42 ?
Cu1 N1 2.008(5) 43_554 ?
Cu1 N1 2.008(5) . ?
Cu1 N1 2.008(5) 4_565 ?
N1 C4 1.312(7) . ?
N1 N2 1.405(7) . ?
N2 C1 1.276(8) . ?
C1 C2 1.450(8) . ?
C1 C7 1.510(9) . ?
C2 C3 1.358(11) . ?
C2 C1 1.450(8) 23 ?
C3 C4 1.430(6) 23 ?
C3 C4 1.430(6) . ?
C4 C5 1.471(8) . ?
C5 C6 1.521(8) . ?
C6 C5 1.521(8) 23 ?
C7 C8 1.477(10) . ?
C8 C7 1.477(10) 23 ?
C9 Cl2A 1.65(2) . ?
C9 Cl1A 1.691(9) . ?
C9 Cl1A 1.691(9) 23 ?
C9 Cl1 1.822(11) . ?
C9 Cl1 1.822(11) 23 ?
C9 Cl2 1.86(2) . ?
C10 Cl3 1.430(14) 2_565 ?
C10 Cl3 1.430(14) 4_565 ?
C10 Cl3 1.430(14) . ?
C10 Cl3 1.430(14) 3 ?
N3 O1 1.216(14) 7_564 ?
N3 O1 1.216(14) . ?
N3 O1 1.216(14) 10_665 ?
Cl1 Cl1A 0.583(8) . ?
Cl2 Cl2A 0.848(13) . ?
Cl3 Cl3 2.27(2) 2_565 ?
Cl3 Cl3 2.27(2) 4_565 ?
Cl3 Cl3 2.47(3) 3 ?
